data_1523164
loop_
_publ_author_name
'Abrahams, S.C.'
'Sherwood, R.C.'
'Bernstein, J.L.'
'Wernick, J.H.'
'Williams, H.J.'

_publ_section_title
;
 The crystal structure and magnetic properties of the rare-earth nickel (R
 Ni) compounds
;
_journal_name_full 'Journal of Physics and Chemistry of Solids'
_journal_page_first 1069
_journal_page_last 1080
_journal_volume 25
_journal_year 1964
_chemical_formula_sum 'Gd Ni'
_space_group_IT_number 63
_symmetry_space_group_name_Hall '-C 2c 2'
_symmetry_space_group_name_H-M 'C m c m'
_cell_angle_alpha 90
_cell_angle_beta 90
_cell_angle_gamma 90
_cell_formula_units_Z 4
_cell_length_a 3.764
_cell_length_b 10.329
_cell_length_c 4.242
_cell_volume 164.922
_citation_journal_id_ASTM JPCSAW
_cod_data_source_file Abrahams_JPCSAW_1964_453.cif
_cod_data_source_block Gd1Ni1
_cod_original_formula_sum 'Gd1 Ni1'
_cod_database_code 1523164

loop_
_symmetry_equiv_pos_as_xyz
x,y,z
-x,-y,z+1/2
x,-y,-z
-x,y,-z+1/2
-x,-y,-z
x,y,-z-1/2
-x,y,z
x,-y,z-1/2
x+1/2,y+1/2,z
-x+1/2,-y+1/2,z+1/2
x+1/2,-y+1/2,-z
-x+1/2,y+1/2,-z+1/2
-x+1/2,-y+1/2,-z
x+1/2,y+1/2,-z-1/2
-x+1/2,y+1/2,z
x+1/2,-y+1/2,z-1/2

loop_
_atom_site_label
_atom_site_type_symbol
_atom_site_fract_x
_atom_site_fract_y
_atom_site_fract_z
_atom_site_occupancy
_atom_site_U_iso_or_equiv
Ni1 Ni 0 0.4295 0.25 1 0.0
Gd1 Gd 0 0.1402 0.25 1 0.0
